data_1525555
loop_
_publ_author_name
'Alberti, A.'

_publ_section_title
;
 The structure of heulandite B (heat-collapsed phase)
;
_journal_name_full
;
Tschermaks Mineralogische und Petrographische Mitteilungen (-1978)
;
_journal_page_first 173
_journal_page_last 184
_journal_volume 19
_journal_year 1973
_chemical_formula_sum 'Al2 O20.27 Si7'
_chemical_name_systematic 'Ca.8 Na.4 Al2 Si7 O18 (H2 O)2'
_space_group_IT_number 12
_symmetry_space_group_name_Hall '-C 2y'
_symmetry_space_group_name_H-M 'C 1 2/m 1'
_cell_angle_alpha 90
_cell_angle_beta 117.78
_cell_angle_gamma 90
_cell_formula_units_Z 4
_cell_length_a 16.95
_cell_length_b 16.42
_cell_length_c 7.28
_cell_volume 1792.634
_citation_journal_id_ASTM MPMTAG
_cod_data_source_file Alberti_MPMTAG_1973_860.cif
_cod_data_source_block Al2O20.27Si7
_cod_original_cell_volume 1792.635
_cod_database_code 1525555

loop_
_symmetry_equiv_pos_as_xyz
x,y,z
-x,y,-z
-x,-y,-z
x,-y,z
x+1/2,y+1/2,z
-x+1/2,y+1/2,-z
-x+1/2,-y+1/2,-z
x+1/2,-y+1/2,z

loop_
_atom_site_label
_atom_site_type_symbol
_atom_site_fract_x
_atom_site_fract_y
_atom_site_fract_z
_atom_site_occupancy
_atom_site_U_iso_or_equiv
O3 O-2 0.21 0.129 0.905 1 0.0
Al1 Al+3 0.18 0.126 0.079 0.25 0.0
O2 O-2 0.297 0.112 0.717 1 0.0
Si5 Si+4 0 0.175 0 1 0.0
Si4 Si+4 0.071 0.256 0.426 1 0.0
Al2 Al+3 0.175 0.414 0.469 0.25 0.0
O9 O-2 0.19 0.232 0.093 1 0.0
O1 O-2 0.119 0.5 0.408 1 0.0
O13 O-2 0.17 0.08 0.655 0.37 0.0
Al3 Al+3 0.242 0.185 0.777 0.5 0.0
O8 O-2 0.019 0.235 0.178 1 0.0
Si2 Si+4 0.175 0.414 0.469 0.75 0.0
Si3 Si+4 0.242 0.185 0.777 0.5 0.0
O6 O-2 0.08 0.117 0.02 1 0.0
O5 O-2 0 0.277 0.5 1 0.0
O4 O-2 0.25 0.082 0.298 1 0.0
Si1 Si+4 0.18 0.126 0.079 0.75 0.0
O14 O-2 0 0.5 0.5 1 0.0
O12 O-2 0.054 0 0.236 0.68 0.0
O7 O-2 0.151 0.197 0.546 1 0.0
O10 O-2 0.096 0.349 0.416 1 0.0
O11 O-2 0.186 0.5 0.051 0.35 0.0
